data_4107011
loop_
_publ_author_name
'Hagai Glasner'
'Edit Y. Tshuva'

_publ_section_title
;
 A Marked Synergistic Effect in Antitumor Activity of Salan Titanium(IV)
 Complexes Bearing Two Differently Substituted Aromatic Rings
;
_journal_name_full 'Journal of the American Chemical Society'
_journal_page_first 16812
_journal_page_last 16814
_journal_paper_doi 10.1021/ja208219f
_journal_volume 133
_journal_year 2011
_chemical_formula_moiety 'C24 H33 Cl2 N3 O6 Ti'
_chemical_formula_sum 'C24 H33 Cl2 N3 O6 Ti'
_chemical_formula_weight 578.33
_chemical_name_systematic
; 
 ? 
;
_space_group_IT_number 14
_symmetry_cell_setting monoclinic
_symmetry_space_group_name_Hall '-P 2ybc'
_symmetry_space_group_name_H-M 'P 1 21/c 1'
_atom_sites_solution_hydrogens geom
_atom_sites_solution_primary direct
_atom_sites_solution_secondary difmap
_audit_creation_method SHELXL-97
_cell_angle_alpha 90.00
_cell_angle_beta 99.3820(10)
_cell_angle_gamma 90.00
_cell_formula_units_Z 4
_cell_length_a 8.5896(5)
_cell_length_b 24.1922(13)
_cell_length_c 13.1944(7)
_cell_measurement_temperature 173(1)
_cell_volume 2705.1(3)
_computing_cell_refinement 'Bruker SMART'
_computing_data_collection 'Bruker SMART'
_computing_data_reduction 'Bruker SAINT'
_computing_molecular_graphics 'Bruker SHELXTL'
_computing_publication_material 'Bruker SHELXTL'
_computing_structure_refinement 'SHELXL-97 (Sheldrick, 1997)'
_computing_structure_solution 'SHELXS-97 (Sheldrick, 1990)'
_diffrn_ambient_temperature 173(1)
_diffrn_measured_fraction_theta_full 0.999
_diffrn_measured_fraction_theta_max 0.999
_diffrn_measurement_device_type 'CCD area detector'
_diffrn_measurement_method 'phi and omega scans'
_diffrn_radiation_monochromator graphite
_diffrn_radiation_source 'fine-focus sealed tube'
_diffrn_radiation_type MoK\a
_diffrn_radiation_wavelength 0.71073
_diffrn_reflns_av_R_equivalents 0.0374
_diffrn_reflns_av_sigmaI/netI 0.0305
_diffrn_reflns_limit_h_max 10
_diffrn_reflns_limit_h_min -10
_diffrn_reflns_limit_k_max 30
_diffrn_reflns_limit_k_min -30
_diffrn_reflns_limit_l_max 16
_diffrn_reflns_limit_l_min -16
_diffrn_reflns_number 29741
_diffrn_reflns_theta_full 27.00
_diffrn_reflns_theta_max 27.00
_diffrn_reflns_theta_min 2.30
_exptl_absorpt_coefficient_mu 0.557
_exptl_absorpt_correction_T_max 0.9516
_exptl_absorpt_correction_T_min 0.8552
_exptl_absorpt_correction_type multi-scan
_exptl_absorpt_process_details 'Bruker SADABS V2.05'
_exptl_crystal_colour colorless
_exptl_crystal_density_diffrn 1.420
_exptl_crystal_description plate
_exptl_crystal_F_000 1208
_exptl_crystal_size_max 0.29
_exptl_crystal_size_mid 0.24
_exptl_crystal_size_min 0.09
_refine_diff_density_max 0.558
_refine_diff_density_min -0.272
_refine_diff_density_rms 0.082
_refine_ls_extinction_method none
_refine_ls_goodness_of_fit_ref 1.172
_refine_ls_hydrogen_treatment constr
_refine_ls_matrix_type full
_refine_ls_number_parameters 331
_refine_ls_number_reflns 5892
_refine_ls_number_restraints 0
_refine_ls_restrained_S_all 1.172
_refine_ls_R_factor_all 0.0689
_refine_ls_R_factor_gt 0.0603
_refine_ls_shift/su_max 0.001
_refine_ls_shift/su_mean 0.000
_refine_ls_structure_factor_coef Fsqd
_refine_ls_weighting_details 'calc w=1/[\s^2^(Fo^2^)+(0.0591P)^2^+2.7142P] where P=(Fo^2^+2Fc^2^)/3'
_refine_ls_weighting_scheme calc
_refine_ls_wR_factor_gt 0.1354
_refine_ls_wR_factor_ref 0.1398
_reflns_number_gt 5247
_reflns_number_total 5892
_reflns_threshold_expression >2sigma(I)
_cod_data_source_file ja208219f_si_002.cif
_cod_data_source_block L1,2Ti(OiPr)2
_cod_database_code 4107011

loop_
_symmetry_equiv_pos_as_xyz
'x, y, z'
'-x, y+1/2, -z+1/2'
'-x, -y, -z'
'x, -y-1/2, z-1/2'

loop_
_atom_site_label
_atom_site_type_symbol
_atom_site_fract_x
_atom_site_fract_y
_atom_site_fract_z
_atom_site_U_iso_or_equiv
_atom_site_adp_type
_atom_site_occupancy
_atom_site_symmetry_multiplicity
_atom_site_calc_flag
_atom_site_refinement_flags
C1 C 0.0115(3) 0.63692(10) 0.44308(19) 0.0204(5) Uani 1 1 d .
C2 C -0.1364(3) 0.64031(11) 0.3796(2) 0.0232(5) Uani 1 1 d .
C3 C -0.1580(3) 0.62872(11) 0.2759(2) 0.0261(6) Uani 1 1 d .
H3 H -0.2590 0.6322 0.2347 0.031 Uiso 1 1 calc R
C4 C -0.0295(3) 0.61198(11) 0.2337(2) 0.0258(6) Uani 1 1 d .
C5 C 0.1169(3) 0.60496(11) 0.2940(2) 0.0250(6) Uani 1 1 d .
H5 H 0.2029 0.5914 0.2642 0.030 Uiso 1 1 calc R
C6 C 0.1384(3) 0.61773(11) 0.3982(2) 0.0222(5) Uani 1 1 d .
C7 C 0.3008(3) 0.61316(12) 0.4606(2) 0.0247(6) Uani 1 1 d .
H7A H 0.3657 0.5893 0.4229 0.030 Uiso 1 1 calc R
H7B H 0.3495 0.6504 0.4660 0.030 Uiso 1 1 calc R
C8 C 0.2285(3) 0.53593(11) 0.5635(2) 0.0250(6) Uani 1 1 d .
H8A H 0.3000 0.5071 0.5441 0.030 Uiso 1 1 calc R
H8B H 0.1322 0.5364 0.5107 0.030 Uiso 1 1 calc R
C9 C 0.1842(3) 0.52198(11) 0.6669(2) 0.0259(6) Uani 1 1 d .
H9A H 0.1286 0.4860 0.6625 0.031 Uiso 1 1 calc R
H9B H 0.2811 0.5186 0.7186 0.031 Uiso 1 1 calc R
C10 C 0.0736(3) 0.55922(12) 0.8111(2) 0.0249(6) Uani 1 1 d .
H10A H 0.0312 0.5221 0.8222 0.030 Uiso 1 1 calc R
H10B H -0.0023 0.5867 0.8297 0.030 Uiso 1 1 calc R
C11 C 0.2279(3) 0.56620(11) 0.8835(2) 0.0229(5) Uani 1 1 d .
C12 C 0.2433(3) 0.53954(11) 0.9776(2) 0.0253(6) Uani 1 1 d .
H12 H 0.1628 0.5151 0.9915 0.030 Uiso 1 1 calc R
C13 C 0.3751(3) 0.54833(12) 1.0514(2) 0.0271(6) Uani 1 1 d .
C14 C 0.4984(3) 0.58147(12) 1.0315(2) 0.0295(6) Uani 1 1 d .
H14 H 0.5896 0.5864 1.0821 0.035 Uiso 1 1 calc R
C15 C 0.4867(3) 0.60707(12) 0.9377(2) 0.0282(6) Uani 1 1 d .
H15 H 0.5722 0.6288 0.9228 0.034 Uiso 1 1 calc R
C16 C 0.3498(3) 0.60166(11) 0.8632(2) 0.0240(5) Uani 1 1 d .
C17 C 0.4765(3) 0.58430(13) 0.6102(2) 0.0307(6) Uani 1 1 d .
H17A H 0.4863 0.5660 0.6773 0.046 Uiso 1 1 calc R
H17B H 0.5261 0.6209 0.6186 0.046 Uiso 1 1 calc R
H17C H 0.5291 0.5619 0.5639 0.046 Uiso 1 1 calc R
C18 C -0.0847(3) 0.55847(12) 0.6462(2) 0.0282(6) Uani 1 1 d .
H18A H -0.0866 0.5584 0.5717 0.042 Uiso 1 1 calc R
H18B H -0.1494 0.5891 0.6647 0.042 Uiso 1 1 calc R
H18C H -0.1271 0.5234 0.6669 0.042 Uiso 1 1 calc R
C19 C -0.0055(4) 0.71795(14) 0.8126(3) 0.0437(8) Uani 1 1 d .
H19 H -0.0148 0.7562 0.7835 0.052 Uiso 1 1 calc R
C20 C -0.1645(6) 0.6985(2) 0.8296(5) 0.0820(16) Uani 1 1 d .
H20A H -0.2371 0.6984 0.7641 0.123 Uiso 1 1 calc R
H20B H -0.2050 0.7234 0.8779 0.123 Uiso 1 1 calc R
H20C H -0.1558 0.6610 0.8580 0.123 Uiso 1 1 calc R
C21 C 0.1104(7) 0.71831(19) 0.9137(3) 0.0809(16) Uani 1 1 d .
H21A H 0.1211 0.6808 0.9420 0.121 Uiso 1 1 calc R
H21B H 0.0709 0.7429 0.9628 0.121 Uiso 1 1 calc R
H21C H 0.2136 0.7314 0.9013 0.121 Uiso 1 1 calc R
C22 C 0.4165(4) 0.74480(13) 0.6765(3) 0.0383(7) Uani 1 1 d .
H22 H 0.4759 0.7280 0.7406 0.046 Uiso 1 1 calc R
C23 C 0.5302(5) 0.75674(18) 0.6036(4) 0.0633(12) Uani 1 1 d .
H23A H 0.5824 0.7224 0.5885 0.095 Uiso 1 1 calc R
H23B H 0.6096 0.7833 0.6352 0.095 Uiso 1 1 calc R
H23C H 0.4725 0.7723 0.5398 0.095 Uiso 1 1 calc R
C24 C 0.3383(5) 0.79671(15) 0.7040(4) 0.0571(11) Uani 1 1 d .
H24A H 0.2819 0.8140 0.6414 0.086 Uiso 1 1 calc R
H24B H 0.4184 0.8223 0.7383 0.086 Uiso 1 1 calc R
H24C H 0.2634 0.7878 0.7502 0.086 Uiso 1 1 calc R
Cl1 Cl -0.29753(8) 0.66096(4) 0.43391(6) 0.0377(2) Uani 1 1 d .
Cl2 Cl -0.05263(10) 0.59871(3) 0.10183(5) 0.0390(2) Uani 1 1 d .
N1 N 0.3074(3) 0.59047(9) 0.56628(17) 0.0229(5) Uani 1 1 d .
N2 N 0.0810(3) 0.56535(9) 0.69964(16) 0.0217(5) Uani 1 1 d .
N3 N 0.3830(3) 0.52249(12) 1.15145(19) 0.0349(6) Uani 1 1 d .
O1 O 0.0273(2) 0.65094(7) 0.54055(14) 0.0230(4) Uani 1 1 d .
O2 O 0.3424(2) 0.62905(8) 0.77640(14) 0.0273(4) Uani 1 1 d .
O3 O 0.4883(3) 0.53767(11) 1.22100(17) 0.0502(6) Uani 1 1 d .
O4 O 0.2837(3) 0.48837(11) 1.16409(18) 0.0491(6) Uani 1 1 d .
O5 O 0.0534(3) 0.68233(8) 0.74329(15) 0.0325(5) Uani 1 1 d .
O6 O 0.3018(2) 0.70632(8) 0.62962(15) 0.0301(4) Uani 1 1 d .
Ti1 Ti 0.17875(6) 0.651734(19) 0.66488(3) 0.02095(14) Uani 1 1 d .

loop_
_atom_site_aniso_label
_atom_site_aniso_U_11
_atom_site_aniso_U_22
_atom_site_aniso_U_33
_atom_site_aniso_U_23
_atom_site_aniso_U_13
_atom_site_aniso_U_12
C1 0.0259(13) 0.0164(12) 0.0191(12) 0.0010(9) 0.0039(10) -0.0020(10)
C2 0.0235(13) 0.0221(13) 0.0251(13) 0.0001(10) 0.0069(10) -0.0007(10)
C3 0.0278(14) 0.0251(14) 0.0241(13) 0.0013(11) 0.0000(11) -0.0029(11)
C4 0.0374(16) 0.0231(13) 0.0173(12) -0.0009(10) 0.0053(11) -0.0043(11)
C5 0.0321(14) 0.0210(13) 0.0236(13) -0.0004(10) 0.0093(11) -0.0027(11)
C6 0.0255(13) 0.0187(13) 0.0230(13) 0.0000(10) 0.0054(10) -0.0024(10)
C7 0.0232(13) 0.0284(14) 0.0239(13) -0.0008(11) 0.0075(10) -0.0013(11)
C8 0.0286(14) 0.0166(12) 0.0295(14) -0.0034(10) 0.0039(11) 0.0004(10)
C9 0.0304(14) 0.0176(12) 0.0287(14) 0.0010(11) 0.0018(11) -0.0007(11)
C10 0.0230(13) 0.0287(14) 0.0232(13) 0.0035(11) 0.0046(11) -0.0038(11)
C11 0.0236(13) 0.0221(13) 0.0229(13) -0.0012(10) 0.0038(10) 0.0025(10)
C12 0.0269(14) 0.0242(13) 0.0260(14) 0.0002(11) 0.0081(11) 0.0042(11)
C13 0.0317(15) 0.0288(14) 0.0209(13) -0.0003(11) 0.0046(11) 0.0109(12)
C14 0.0267(14) 0.0357(16) 0.0237(14) -0.0059(12) -0.0033(11) 0.0049(12)
C15 0.0239(14) 0.0322(15) 0.0274(14) -0.0044(12) 0.0010(11) -0.0040(12)
C16 0.0279(14) 0.0215(13) 0.0221(13) -0.0019(10) 0.0021(10) 0.0010(11)
C17 0.0243(14) 0.0341(16) 0.0326(16) -0.0003(12) 0.0018(12) 0.0038(12)
C18 0.0260(14) 0.0290(15) 0.0276(14) 0.0002(11) -0.0014(11) -0.0072(11)
C19 0.060(2) 0.0330(17) 0.0420(19) -0.0052(14) 0.0197(16) 0.0119(16)
C20 0.066(3) 0.075(3) 0.116(4) -0.009(3) 0.050(3) 0.014(2)
C21 0.146(5) 0.055(3) 0.036(2) -0.0146(19) -0.004(3) 0.018(3)
C22 0.0402(18) 0.0315(16) 0.0435(18) -0.0068(14) 0.0074(14) -0.0072(14)
C23 0.069(3) 0.048(2) 0.080(3) -0.016(2) 0.036(2) -0.021(2)
C24 0.055(2) 0.0365(19) 0.080(3) -0.0235(19) 0.011(2) -0.0064(17)
Cl1 0.0251(4) 0.0555(5) 0.0334(4) -0.0018(3) 0.0075(3) 0.0071(3)
Cl2 0.0518(5) 0.0461(5) 0.0187(3) -0.0036(3) 0.0045(3) 0.0000(4)
N1 0.0221(11) 0.0223(11) 0.0238(11) 0.0004(9) 0.0019(9) -0.0006(9)
N2 0.0209(11) 0.0217(11) 0.0213(11) -0.0003(9) 0.0000(9) -0.0022(9)
N3 0.0337(14) 0.0458(16) 0.0257(13) 0.0033(11) 0.0063(11) 0.0169(12)
O1 0.0265(10) 0.0230(9) 0.0193(9) -0.0026(7) 0.0032(7) 0.0025(8)
O2 0.0287(10) 0.0285(10) 0.0227(9) 0.0025(8) -0.0014(8) -0.0077(8)
O3 0.0524(15) 0.0680(17) 0.0257(12) 0.0056(11) -0.0068(11) 0.0113(13)
O4 0.0481(15) 0.0652(17) 0.0356(13) 0.0203(12) 0.0115(11) 0.0041(13)
O5 0.0435(12) 0.0306(11) 0.0235(10) -0.0065(8) 0.0062(9) 0.0057(9)
O6 0.0391(11) 0.0204(9) 0.0294(10) 0.0014(8) 0.0014(9) -0.0094(8)
Ti1 0.0279(3) 0.0164(2) 0.0182(2) -0.00179(17) 0.00251(18) -0.00195(18)

loop_
_atom_type_symbol
_atom_type_description
_atom_type_scat_dispersion_real
_atom_type_scat_dispersion_imag
_atom_type_scat_source
C C 0.0033 0.0016 'International Tables Vol C Tables 4.2.6.8 and 6.1.1.4'
H H 0.0000 0.0000 'International Tables Vol C Tables 4.2.6.8 and 6.1.1.4'
N N 0.0061 0.0033 'International Tables Vol C Tables 4.2.6.8 and 6.1.1.4'
O O 0.0106 0.0060 'International Tables Vol C Tables 4.2.6.8 and 6.1.1.4'
Cl Cl 0.1484 0.1585 'International Tables Vol C Tables 4.2.6.8 and 6.1.1.4'
Ti Ti 0.2776 0.4457 'International Tables Vol C Tables 4.2.6.8 and 6.1.1.4'

loop_
_geom_angle_atom_site_label_1
_geom_angle_atom_site_label_2
_geom_angle_atom_site_label_3
_geom_angle
O1 C1 C6 122.3(2)
O1 C1 C2 120.4(2)
C6 C1 C2 117.2(2)
C3 C2 C1 122.8(2)
C3 C2 Cl1 118.8(2)
C1 C2 Cl1 118.4(2)
C4 C3 C2 118.3(3)
C4 C3 H3 120.8
C2 C3 H3 120.8
C3 C4 C5 121.2(2)
C3 C4 Cl2 119.2(2)
C5 C4 Cl2 119.6(2)
C4 C5 C6 120.1(3)
C4 C5 H5 119.9
C6 C5 H5 119.9
C5 C6 C1 120.2(2)
C5 C6 C7 119.1(2)
C1 C6 C7 120.6(2)
N1 C7 C6 115.4(2)
N1 C7 H7A 108.4
C6 C7 H7A 108.4
N1 C7 H7B 108.4
C6 C7 H7B 108.4
H7A C7 H7B 107.5
N1 C8 C9 110.9(2)
N1 C8 H8A 109.5
C9 C8 H8A 109.5
N1 C8 H8B 109.5
C9 C8 H8B 109.5
H8A C8 H8B 108.0
N2 C9 C8 110.8(2)
N2 C9 H9A 109.5
C8 C9 H9A 109.5
N2 C9 H9B 109.5
C8 C9 H9B 109.5
H9A C9 H9B 108.1
N2 C10 C11 116.0(2)
N2 C10 H10A 108.3
C11 C10 H10A 108.3
N2 C10 H10B 108.3
C11 C10 H10B 108.3
H10A C10 H10B 107.4
C12 C11 C16 119.1(2)
C12 C11 C10 117.4(2)
C16 C11 C10 123.3(2)
C13 C12 C11 120.4(3)
C13 C12 H12 119.8
C11 C12 H12 119.8
C12 C13 C14 121.2(3)
C12 C13 N3 119.0(3)
C14 C13 N3 119.8(3)
C15 C14 C13 119.0(3)
C15 C14 H14 120.5
C13 C14 H14 120.5
C14 C15 C16 121.1(3)
C14 C15 H15 119.4
C16 C15 H15 119.4
O2 C16 C15 118.5(2)
O2 C16 C11 122.6(2)
C15 C16 C11 118.9(3)
N1 C17 H17A 109.5
N1 C17 H17B 109.5
H17A C17 H17B 109.5
N1 C17 H17C 109.5
H17A C17 H17C 109.5
H17B C17 H17C 109.5
N2 C18 H18A 109.5
N2 C18 H18B 109.5
H18A C18 H18B 109.5
N2 C18 H18C 109.5
H18A C18 H18C 109.5
H18B C18 H18C 109.5
O5 C19 C20 109.8(3)
O5 C19 C21 108.6(3)
C20 C19 C21 110.6(4)
O5 C19 H19 109.3
C20 C19 H19 109.3
C21 C19 H19 109.3
C19 C20 H20A 109.5
C19 C20 H20B 109.5
H20A C20 H20B 109.5
C19 C20 H20C 109.5
H20A C20 H20C 109.5
H20B C20 H20C 109.5
C19 C21 H21A 109.5
C19 C21 H21B 109.5
H21A C21 H21B 109.5
C19 C21 H21C 109.5
H21A C21 H21C 109.5
H21B C21 H21C 109.5
O6 C22 C24 110.4(3)
O6 C22 C23 108.9(3)
C24 C22 C23 110.9(3)
O6 C22 H22 108.9
C24 C22 H22 108.9
C23 C22 H22 108.9
C22 C23 H23A 109.5
C22 C23 H23B 109.5
H23A C23 H23B 109.5
C22 C23 H23C 109.5
H23A C23 H23C 109.5
H23B C23 H23C 109.5
C22 C24 H24A 109.5
C22 C24 H24B 109.5
H24A C24 H24B 109.5
C22 C24 H24C 109.5
H24A C24 H24C 109.5
H24B C24 H24C 109.5
C8 N1 C17 109.6(2)
C8 N1 C7 110.9(2)
C17 N1 C7 106.8(2)
C8 N1 Ti1 108.64(16)
C17 N1 Ti1 111.38(17)
C7 N1 Ti1 109.54(16)
C9 N2 C10 109.9(2)
C9 N2 C18 110.7(2)
C10 N2 C18 105.4(2)
C9 N2 Ti1 109.03(16)
C10 N2 Ti1 111.04(16)
C18 N2 Ti1 110.76(16)
O4 N3 O3 123.0(3)
O4 N3 C13 119.1(3)
O3 N3 C13 117.9(3)
C1 O1 Ti1 141.75(17)
C16 O2 Ti1 136.77(18)
C19 O5 Ti1 162.0(2)
C22 O6 Ti1 139.7(2)
O5 Ti1 O6 106.43(10)
O5 Ti1 O1 96.41(9)
O6 Ti1 O1 97.53(9)
O5 Ti1 O2 96.28(9)
O6 Ti1 O2 91.16(9)
O1 Ti1 O2 161.93(8)
O5 Ti1 N2 89.26(9)
O6 Ti1 N2 163.07(9)
O1 Ti1 N2 86.76(8)
O2 Ti1 N2 80.59(8)
O5 Ti1 N1 165.23(9)
O6 Ti1 N1 88.33(9)
O1 Ti1 N1 80.54(8)
O2 Ti1 N1 83.93(8)
N2 Ti1 N1 76.18(8)

loop_
_geom_bond_atom_site_label_1
_geom_bond_atom_site_label_2
_geom_bond_distance
C1 O1 1.315(3)
C1 C6 1.401(4)
C1 C2 1.406(4)
C2 C3 1.379(4)
C2 Cl1 1.732(3)
C3 C4 1.376(4)
C3 H3 0.9500
C4 C5 1.385(4)
C4 Cl2 1.749(3)
C5 C6 1.392(4)
C5 H5 0.9500
C6 C7 1.504(4)
C7 N1 1.491(3)
C7 H7A 0.9900
C7 H7B 0.9900
C8 N1 1.481(3)
C8 C9 1.513(4)
C8 H8A 0.9900
C8 H8B 0.9900
C9 N2 1.483(3)
C9 H9A 0.9900
C9 H9B 0.9900
C10 N2 1.489(3)
C10 C11 1.512(4)
C10 H10A 0.9900
C10 H10B 0.9900
C11 C12 1.386(4)
C11 C16 1.413(4)
C12 C13 1.385(4)
C12 H12 0.9500
C13 C14 1.387(4)
C13 N3 1.452(4)
C14 C15 1.373(4)
C14 H14 0.9500
C15 C16 1.411(4)
C15 H15 0.9500
C16 O2 1.316(3)
C17 N1 1.482(3)
C17 H17A 0.9800
C17 H17B 0.9800
C17 H17C 0.9800
C18 N2 1.491(3)
C18 H18A 0.9800
C18 H18B 0.9800
C18 H18C 0.9800
C19 O5 1.409(4)
C19 C20 1.496(6)
C19 C21 1.529(6)
C19 H19 1.0000
C20 H20A 0.9800
C20 H20B 0.9800
C20 H20C 0.9800
C21 H21A 0.9800
C21 H21B 0.9800
C21 H21C 0.9800
C22 O6 1.422(4)
C22 C24 1.496(5)
C22 C23 1.505(5)
C22 H22 1.0000
C23 H23A 0.9800
C23 H23B 0.9800
C23 H23C 0.9800
C24 H24A 0.9800
C24 H24B 0.9800
C24 H24C 0.9800
N1 Ti1 2.362(2)
N2 Ti1 2.325(2)
N3 O4 1.218(4)
N3 O3 1.234(4)
O1 Ti1 1.9204(18)
O2 Ti1 1.9410(19)
O5 Ti1 1.772(2)
O6 Ti1 1.7993(19)
